data_4001151
loop_
_publ_author_name
'Brown, Shawna R.'
'Toberer, Eric S.'
'Ikeda, Teruyuki'
'Cox, Catherine A.'
'Gascoin, Franck'
'Kauzlarich, Susan M.'
'Snyder, G. Jeffrey'

_publ_section_title
;
 Improved Thermoelectric Performance in Yb14Mn1&#x2212;xZnxSb11by the
 Reduction of Spin-Disorder Scattering
;
_journal_issue 10
_journal_name_full 'Chemistry of Materials'
_journal_page_first 3412
_journal_paper_doi 10.1021/cm703616q
_journal_volume 20
_journal_year 2008
_chemical_formula_moiety 'Mn0.32 Sb11 Yb14 Zn0.68'
_chemical_formula_sum 'Mn0.32 Sb11 Yb14 Zn0.68'
_chemical_formula_weight 3823.84
_chemical_name_systematic
; 
 ? 
;
_space_group_IT_number 142
_symmetry_cell_setting tetragonal
_symmetry_space_group_name_Hall '-I 4bd 2c'
_symmetry_space_group_name_H-M 'I 41/a c d :2'
_atom_sites_solution_hydrogens none
_atom_sites_solution_primary direct
_atom_sites_solution_secondary difmap
_audit_creation_method SHELXL-97
_cell_angle_alpha 90.00
_cell_angle_beta 90.00
_cell_angle_gamma 90.00
_cell_formula_units_Z 8
_cell_length_a 16.5893(6)
_cell_length_b 16.5893(6)
_cell_length_c 21.8917(15)
_cell_measurement_reflns_used 9303
_cell_measurement_temperature 90(2)
_cell_measurement_theta_max 31.18
_cell_measurement_theta_min 2.55
_cell_volume 6024.7(5)
_computing_cell_refinement 'Bruker SMART'
_computing_data_collection 'Bruker SMART'
_computing_data_reduction 'Bruker SAINT'
_computing_molecular_graphics 'Crystal Maker 7.1'
_computing_publication_material 'Bruker SHELXTL'
_computing_structure_refinement 'SHELXL-97 (Sheldrick, 1997)'
_computing_structure_solution 'SHELXS-97 (Sheldrick, 1990)'
_diffrn_ambient_temperature 90(2)
_diffrn_detector_area_resol_mean 8.3
_diffrn_measured_fraction_theta_full 1.000
_diffrn_measured_fraction_theta_max 1.000
_diffrn_measurement_device_type Smart
_diffrn_measurement_method \w
_diffrn_radiation_monochromator graphite
_diffrn_radiation_source 'fine-focus sealed tube'
_diffrn_radiation_type MoK\a
_diffrn_radiation_wavelength 0.71073
_diffrn_reflns_av_R_equivalents 0.0618
_diffrn_reflns_av_sigmaI/netI 0.0242
_diffrn_reflns_limit_h_max 23
_diffrn_reflns_limit_h_min -23
_diffrn_reflns_limit_k_max 23
_diffrn_reflns_limit_k_min -22
_diffrn_reflns_limit_l_max 30
_diffrn_reflns_limit_l_min -30
_diffrn_reflns_number 35896
_diffrn_reflns_theta_full 30.00
_diffrn_reflns_theta_max 30.00
_diffrn_reflns_theta_min 2.46
_exptl_absorpt_coefficient_mu 53.270
_exptl_absorpt_correction_T_max 0.1825
_exptl_absorpt_correction_T_min 0.0631
_exptl_absorpt_correction_type multi-scan
_exptl_absorpt_process_details 'SADABS 2.1 (Sheldrick, 2003)'
_exptl_crystal_colour 'Metallic Grey'
_exptl_crystal_density_diffrn 8.431
_exptl_crystal_density_method 'not measured'
_exptl_crystal_description Block
_exptl_crystal_F_000 12555
_exptl_crystal_size_max 0.12
_exptl_crystal_size_mid 0.10
_exptl_crystal_size_min 0.05
_refine_diff_density_max 3.876
_refine_diff_density_min -2.585
_refine_diff_density_rms 0.519
_refine_ls_extinction_coef 0.000037(2)
_refine_ls_extinction_expression Fc^*^=kFc[1+0.001xFc^2^\l^3^/sin(2\q)]^-1/4^
_refine_ls_extinction_method SHELXL
_refine_ls_goodness_of_fit_ref 1.182
_refine_ls_hydrogen_treatment none
_refine_ls_matrix_type full
_refine_ls_number_parameters 62
_refine_ls_number_reflns 2205
_refine_ls_number_restraints 0
_refine_ls_restrained_S_all 1.182
_refine_ls_R_factor_all 0.0274
_refine_ls_R_factor_gt 0.0262
_refine_ls_shift/su_max 0.002
_refine_ls_shift/su_mean 0.000
_refine_ls_structure_factor_coef Fsqd
_refine_ls_weighting_details 'calc w=1/[\s^2^(Fo^2^)+(0.0278P)^2^+410.7318P] where P=(Fo^2^+2Fc^2^)/3'
_refine_ls_weighting_scheme calc
_refine_ls_wR_factor_gt 0.0672
_refine_ls_wR_factor_ref 0.0677
_reflns_number_gt 2117
_reflns_number_total 2205
_reflns_threshold_expression >2sigma(I)
_cod_data_source_file cm703616q-file002.cif
_cod_data_source_block sb116
_cod_depositor_comments
;
The following automatic conversions were performed:

'_symmetry_cell_setting' value 'Tetragonal' changed to 'tetragonal'
according to /home/saulius/struct/CIF-dictionaries/cif_core.dic
dictionary named 'cif_core.dic' version 2.4.1 from 2010-06-29.

Automatic conversion script
Id: cif_fix_values 1715 2011-07-08 13:25:40Z adriana 
;
_cod_original_sg_symbol_Hall -I4bd2c
_cod_original_sg_symbol_H-M I4(1)/acd
_cod_database_code 4001151

loop_
_symmetry_equiv_pos_as_xyz
'x, y, z'
'-x+1/2, -y, z+1/2'
'-y+1/4, x+3/4, z+1/4'
'y+1/4, -x+1/4, z+3/4'
'-x+1/2, y, -z'
'x, -y, -z+1/2'
'y+1/4, x+3/4, -z+3/4'
'-y+1/4, -x+1/4, -z+1/4'
'x+1/2, y+1/2, z+1/2'
'-x+1, -y+1/2, z+1'
'-y+3/4, x+5/4, z+3/4'
'y+3/4, -x+3/4, z+5/4'
'-x+1, y+1/2, -z+1/2'
'x+1/2, -y+1/2, -z+1'
'y+3/4, x+5/4, -z+5/4'
'-y+3/4, -x+3/4, -z+3/4'
'-x, -y, -z'
'x-1/2, y, -z-1/2'
'y-1/4, -x-3/4, -z-1/4'
'-y-1/4, x-1/4, -z-3/4'
'x-1/2, -y, z'
'-x, y, z-1/2'
'-y-1/4, -x-3/4, z-3/4'
'y-1/4, x-1/4, z-1/4'
'-x+1/2, -y+1/2, -z+1/2'
'x, y+1/2, -z'
'y+1/4, -x-1/4, -z+1/4'
'-y+1/4, x+1/4, -z-1/4'
'x, -y+1/2, z+1/2'
'-x+1/2, y+1/2, z'
'-y+1/4, -x-1/4, z-1/4'
'y+1/4, x+1/4, z+1/4'

loop_
_atom_site_label
_atom_site_type_symbol
_atom_site_fract_x
_atom_site_fract_y
_atom_site_fract_z
_atom_site_U_iso_or_equiv
_atom_site_adp_type
_atom_site_occupancy
_atom_site_symmetry_multiplicity
_atom_site_calc_flag
_atom_site_refinement_flags
Yb1 Yb -0.04217(2) -0.07374(2) 0.828129(16) 0.00306(9) Uani 1 1 d .
Yb2 Yb -0.02204(2) 0.12440(2) 0.002274(16) 0.00450(9) Uani 1 1 d .
Yb3 Yb 0.35519(3) 0.0000 0.2500 0.00303(11) Uani 1 2 d S
Yb4 Yb 0.17971(2) 0.40912(2) 0.842631(16) 0.00441(9) Uani 1 1 d .
Sb1 Sb 0.13573(3) 0.38573(3) 0.1250 0.00259(14) Uani 1 2 d S
Sb2 Sb 0.00472(3) 0.10893(3) 0.81019(3) 0.00335(12) Uani 1 1 d .
Sb3 Sb 0.86952(3) 0.97328(3) 0.95266(2) 0.00356(12) Uani 1 1 d .
Sb4 Sb 0.0000 0.2500 0.1250 0.00332(19) Uani 1 4 d S
Zn1 Zn 0.0000 0.2500 0.8750 0.0066(4) Uiso 0.68 4 d SP
Mn1 Mn 0.0000 0.2500 0.8750 0.0066(4) Uiso 0.32 4 d SP

loop_
_atom_site_aniso_label
_atom_site_aniso_U_11
_atom_site_aniso_U_22
_atom_site_aniso_U_33
_atom_site_aniso_U_23
_atom_site_aniso_U_13
_atom_site_aniso_U_12
Yb1 0.00290(16) 0.00229(16) 0.00400(16) 0.00015(11) 0.00070(11) 0.00009(11)
Yb2 0.00353(17) 0.00401(17) 0.00595(17) 0.00048(11) -0.00026(11) 0.00130(12)
Yb3 0.0029(2) 0.0032(2) 0.0031(2) 0.00032(15) 0.000 0.000
Yb4 0.00257(16) 0.00730(18) 0.00336(16) -0.00162(11) -0.00053(11) 0.00081(12)
Sb1 0.0024(2) 0.0024(2) 0.0029(3) -0.00013(16) 0.00013(16) -0.0004(2)
Sb2 0.0025(2) 0.0027(2) 0.0048(2) -0.00070(17) 0.00113(17) -0.00031(17)
Sb3 0.0049(2) 0.0031(2) 0.0027(2) -0.00008(17) 0.00041(17) 0.00144(18)
Sb4 0.0031(3) 0.0031(3) 0.0037(4) 0.000 0.000 0.0012(3)

loop_
_atom_type_symbol
_atom_type_description
_atom_type_scat_dispersion_real
_atom_type_scat_dispersion_imag
_atom_type_scat_source
Mn Mn 0.3368 0.7283 'International Tables Vol C Tables 4.2.6.8 and 6.1.1.4'
Zn Zn 0.2839 1.4301 'International Tables Vol C Tables 4.2.6.8 and 6.1.1.4'
Sb Sb -0.5866 1.5461 'International Tables Vol C Tables 4.2.6.8 and 6.1.1.4'
Yb Yb -0.3850 5.5486 'International Tables Vol C Tables 4.2.6.8 and 6.1.1.4'

loop_
_geom_angle_atom_site_label_1
_geom_angle_atom_site_label_2
_geom_angle_atom_site_label_3
_geom_angle
_geom_angle_site_symmetry_1
_geom_angle_site_symmetry_3
Sb2 Yb1 Sb3 115.934(18) . 16_556
Sb2 Yb1 Sb4 150.517(16) . 17_556
Sb3 Yb1 Sb4 93.260(13) 16_556 17_556
Sb2 Yb1 Sb2 89.854(17) . 6_556
Sb3 Yb1 Sb2 89.166(16) 16_556 6_556
Sb4 Yb1 Sb2 94.861(13) 17_556 6_556
Sb2 Yb1 Sb3 89.124(16) . 1_445
Sb3 Yb1 Sb3 78.765(19) 16_556 1_445
Sb4 Yb1 Sb3 92.876(14) 17_556 1_445
Sb2 Yb1 Sb3 166.014(19) 6_556 1_445
Sb2 Yb1 Sb1 90.825(18) . 26_546
Sb3 Yb1 Sb1 153.209(19) 16_556 26_546
Sb4 Yb1 Sb1 59.955(13) 17_556 26_546
Sb2 Yb1 Sb1 92.363(14) 6_556 26_546
Sb3 Yb1 Sb1 101.599(14) 1_445 26_546
Sb2 Yb1 Yb4 55.527(13) . 10_454
Sb3 Yb1 Yb4 66.227(13) 16_556 10_454
Sb4 Yb1 Yb4 144.635(13) 17_556 10_454
Sb2 Yb1 Yb4 112.401(15) 6_556 10_454
Sb3 Yb1 Yb4 56.229(13) 1_445 10_454
Sb1 Yb1 Yb4 136.218(15) 26_546 10_454
Sb2 Yb1 Yb3 54.916(12) . 2
Sb3 Yb1 Yb3 139.937(15) 16_556 2
Sb4 Yb1 Yb3 105.404(10) 17_556 2
Sb2 Yb1 Yb3 54.755(12) 6_556 2
Sb3 Yb1 Yb3 133.629(15) 1_445 2
Sb1 Yb1 Yb3 56.694(11) 26_546 2
Yb4 Yb1 Yb3 108.640(11) 10_454 2
Sb2 Yb1 Yb1 141.566(15) . 16_446
Sb3 Yb1 Yb1 54.072(13) 16_556 16_446
Sb4 Yb1 Yb1 53.760(6) 17_556 16_446
Sb2 Yb1 Yb1 123.804(17) 6_556 16_446
Sb3 Yb1 Yb1 53.576(13) 1_445 16_446
Sb1 Yb1 Yb1 104.292(13) 26_546 16_446
Yb4 Yb1 Yb1 91.486(8) 10_454 16_446
Yb3 Yb1 Yb1 158.892(7) 2 16_446
Sb2 Yb1 Yb2 146.861(16) . 24_556
Sb3 Yb1 Yb2 51.477(12) 16_556 24_556
Sb4 Yb1 Yb2 56.253(8) 17_556 24_556
Sb2 Yb1 Yb2 62.027(13) 6_556 24_556
Sb3 Yb1 Yb2 113.779(15) 1_445 24_556
Sb1 Yb1 Yb2 106.516(14) 26_546 24_556
Yb4 Yb1 Yb2 116.856(12) 10_454 24_556
Yb3 Yb1 Yb2 111.796(10) 2 24_556
Yb1 Yb1 Yb2 61.792(11) 16_446 24_556
Sb2 Yb1 Yb2 104.765(15) . 17_556
Sb3 Yb1 Yb2 113.827(15) 16_556 17_556
Sb4 Yb1 Yb2 56.055(8) 17_556 17_556
Sb2 Yb1 Yb2 142.122(16) 6_556 17_556
Sb3 Yb1 Yb2 51.202(12) 1_445 17_556
Sb1 Yb1 Yb2 53.479(9) 26_546 17_556
Yb4 Yb1 Yb2 104.545(12) 10_454 17_556
Yb3 Yb1 Yb2 105.964(11) 2 17_556
Yb1 Yb1 Yb2 61.348(10) 16_446 17_556
Yb2 Yb1 Yb2 108.258(12) 24_556 17_556
Sb2 Yb1 Yb2 112.278(15) . 31_556
Sb3 Yb1 Yb2 113.876(15) 16_556 31_556
Sb4 Yb1 Yb2 53.927(8) 17_556 31_556
Sb2 Yb1 Yb2 48.585(12) 6_556 31_556
Sb3 Yb1 Yb2 143.551(15) 1_445 31_556
Sb1 Yb1 Yb2 51.418(9) 26_546 31_556
Yb4 Yb1 Yb2 160.018(13) 10_454 31_556
Yb3 Yb1 Yb2 57.370(7) 2 31_556
Yb1 Yb1 Yb2 104.595(8) 16_446 31_556
Yb2 Yb1 Yb2 63.225(11) 24_556 31_556
Yb2 Yb1 Yb2 93.691(11) 17_556 31_556
Sb2 Yb2 Sb3 165.849(19) 19_566 17_666
Sb2 Yb2 Sb3 89.943(17) 19_566 1_444
Sb3 Yb2 Sb3 98.676(16) 17_666 1_444
Sb2 Yb2 Sb1 91.598(14) 19_566 10_454
Sb3 Yb2 Sb1 100.244(14) 17_666 10_454
Sb3 Yb2 Sb1 85.222(17) 1_444 10_454
Sb2 Yb2 Sb4 91.166(14) 19_566 .
Sb3 Yb2 Sb4 88.943(13) 17_666 .
Sb3 Yb2 Sb4 141.874(15) 1_444 .
Sb1 Yb2 Sb4 56.652(13) 10_454 .
Sb2 Yb2 Mn1 48.409(11) 19_566 1_554
Sb3 Yb2 Mn1 118.036(15) 17_666 1_554
Sb3 Yb2 Mn1 104.446(14) 1_444 1_554
Sb1 Yb2 Mn1 137.857(12) 10_454 1_554
Sb4 Yb2 Mn1 104.578(10) . 1_554
Sb2 Yb2 Zn1 48.409(11) 19_566 1_554
Sb3 Yb2 Zn1 118.036(15) 17_666 1_554
Sb3 Yb2 Zn1 104.446(14) 1_444 1_554
Sb1 Yb2 Zn1 137.857(12) 10_454 1_554
Sb4 Yb2 Zn1 104.578(10) . 1_554
Mn1 Yb2 Zn1 0.0 1_554 1_554
Sb2 Yb2 Sb2 85.759(17) 19_566 28_556
Sb3 Yb2 Sb2 80.250(15) 17_666 28_556
Sb3 Yb2 Sb2 136.272(17) 1_444 28_556
Sb1 Yb2 Sb2 138.315(18) 10_454 28_556
Sb4 Yb2 Sb2 81.781(12) . 28_556
Mn1 Yb2 Sb2 44.421(9) 1_554 28_556
Zn1 Yb2 Sb2 44.421(9) 1_554 28_556
Sb2 Yb2 Yb4 114.564(16) 19_566 19_566
Sb3 Yb2 Yb4 53.908(13) 17_666 19_566
Sb3 Yb2 Yb4 94.189(14) 1_444 19_566
Sb1 Yb2 Yb4 153.837(12) 10_454 19_566
Sb4 Yb2 Yb4 119.594(12) . 19_566
Mn1 Yb2 Yb4 67.591(9) 1_554 19_566
Zn1 Yb2 Yb4 67.591(9) 1_554 19_566
Sb2 Yb2 Yb4 49.853(11) 28_556 19_566
Sb2 Yb2 Yb3 54.500(13) 19_566 20_556
Sb3 Yb2 Yb3 139.307(17) 17_666 20_556
Sb3 Yb2 Yb3 51.927(13) 1_444 20_556
Sb1 Yb2 Yb3 55.578(10) 10_454 20_556
Sb4 Yb2 Yb3 99.674(10) . 20_556
Mn1 Yb2 Yb3 98.264(10) 1_554 20_556
Zn1 Yb2 Yb3 98.264(10) 1_554 20_556
Sb2 Yb2 Yb3 140.176(15) 28_556 20_556
Yb4 Yb2 Yb3 140.232(12) 19_566 20_556
Sb2 Yb2 Yb1 119.106(15) 19_566 32_554
Sb3 Yb2 Yb1 51.679(12) 17_666 32_554
Sb3 Yb2 Yb1 150.355(15) 1_444 32_554
Sb1 Yb2 Yb1 98.781(15) 10_454 32_554
Sb4 Yb2 Yb1 50.576(7) . 32_554
Mn1 Yb2 Yb1 92.248(10) 1_554 32_554
Zn1 Yb2 Yb1 92.248(10) 1_554 32_554
Sb2 Yb2 Yb1 48.964(11) 28_556 32_554
Yb4 Yb2 Yb1 69.469(10) 19_566 32_554
Yb3 Yb2 Yb1 150.198(12) 20_556 32_554
Sb2 Yb2 Yb1 135.790(16) 19_566 17_556
Sb3 Yb2 Yb1 51.862(12) 17_666 17_556
Sb3 Yb2 Yb1 107.285(14) 1_444 17_556
Sb1 Yb2 Yb1 51.391(9) 10_454 17_556
Sb4 Yb2 Yb1 50.414(8) . 17_556
Mn1 Yb2 Yb1 147.836(12) 1_554 17_556
Zn1 Yb2 Yb1 147.836(12) 1_554 17_556
Sb2 Yb2 Yb1 105.813(13) 28_556 17_556
Yb4 Yb2 Yb1 104.637(12) 19_566 17_556
Yb3 Yb2 Yb1 105.246(10) 20_556 17_556
Yb1 Yb2 Yb1 56.860(10) 32_554 17_556
Sb3 Yb3 Sb3 91.27(2) 27_466 32_444
Sb3 Yb3 Sb2 173.772(14) 27_466 5_556
Sb3 Yb3 Sb2 90.777(14) 32_444 5_556
Sb3 Yb3 Sb2 90.777(14) 27_466 2_554
Sb3 Yb3 Sb2 173.772(14) 32_444 2_554
Sb2 Yb3 Sb2 87.80(2) 5_556 2_554
Sb3 Yb3 Sb1 96.898(17) 27_466 25
Sb3 Yb3 Sb1 86.742(12) 32_444 25
Sb2 Yb3 Sb1 89.090(17) 5_556 25
Sb2 Yb3 Sb1 87.173(12) 2_554 25
Sb3 Yb3 Sb1 86.742(12) 27_466 20_656
Sb3 Yb3 Sb1 96.898(17) 32_444 20_656
Sb2 Yb3 Sb1 87.173(12) 5_556 20_656
Sb2 Yb3 Sb1 89.090(17) 2_554 20_656
Sb1 Yb3 Sb1 174.81(2) 25 20_656
Sb3 Yb3 Yb4 118.049(16) 27_466 23_665
Sb3 Yb3 Yb4 55.858(12) 32_444 23_665
Sb2 Yb3 Yb4 58.771(12) 5_556 23_665
Sb2 Yb3 Yb4 127.754(16) 2_554 23_665
Sb1 Yb3 Yb4 126.664(9) 25 23_665
Sb1 Yb3 Yb4 53.755(11) 20_656 23_665
Sb3 Yb3 Yb4 55.858(12) 27_466 20_657
Sb3 Yb3 Yb4 118.049(16) 32_444 20_657
Sb2 Yb3 Yb4 127.754(16) 5_556 20_657
Sb2 Yb3 Yb4 58.771(12) 2_554 20_657
Sb1 Yb3 Yb4 53.755(11) 25 20_657
Sb1 Yb3 Yb4 126.664(10) 20_656 20_657
Yb4 Yb3 Yb4 172.536(19) 23_665 20_657
Sb3 Yb3 Yb1 129.378(12) 27_466 2_554
Sb3 Yb3 Yb1 121.539(12) 32_444 2_554
Sb2 Yb3 Yb1 53.638(13) 5_556 2_554
Sb2 Yb3 Yb1 53.132(13) 2_554 2_554
Sb1 Yb3 Yb1 53.277(11) 25 2_554
Sb1 Yb3 Yb1 121.537(16) 20_656 2_554
Yb4 Yb3 Yb1 112.386(12) 23_665 2_554
Yb4 Yb3 Yb1 74.153(9) 20_657 2_554
Sb3 Yb3 Yb1 121.539(12) 27_466 5_556
Sb3 Yb3 Yb1 129.378(12) 32_444 5_556
Sb2 Yb3 Yb1 53.132(13) 5_556 5_556
Sb2 Yb3 Yb1 53.638(13) 2_554 5_556
Sb1 Yb3 Yb1 121.537(16) 25 5_556
Sb1 Yb3 Yb1 53.277(11) 20_656 5_556
Yb4 Yb3 Yb1 74.153(9) 23_665 5_556
Yb4 Yb3 Yb1 112.385(12) 20_657 5_556
Yb1 Yb3 Yb1 68.269(14) 2_554 5_556
Sb3 Yb3 Yb2 133.288(16) 27_466 32
Sb3 Yb3 Yb2 55.375(12) 32_444 32
Sb2 Yb3 Yb2 52.163(11) 5_556 32
Sb2 Yb3 Yb2 119.496(16) 2_554 32
Sb1 Yb3 Yb2 54.452(10) 25 32
Sb1 Yb3 Yb2 125.015(9) 20_656 32
Yb4 Yb3 Yb2 72.488(8) 23_665 32
Yb4 Yb3 Yb2 108.170(8) 20_657 32
Yb1 Yb3 Yb2 66.373(9) 2_554 32
Yb1 Yb3 Yb2 105.172(12) 5_556 32
Sb3 Yb3 Yb2 55.375(12) 27_466 27
Sb3 Yb3 Yb2 133.288(16) 32_444 27
Sb2 Yb3 Yb2 119.496(16) 5_556 27
Sb2 Yb3 Yb2 52.163(11) 2_554 27
Sb1 Yb3 Yb2 125.015(9) 25 27
Sb1 Yb3 Yb2 54.452(10) 20_656 27
Yb4 Yb3 Yb2 108.170(8) 23_665 27
Yb4 Yb3 Yb2 72.488(8) 20_657 27
Yb1 Yb3 Yb2 105.172(12) 2_554 27
Yb1 Yb3 Yb2 66.373(9) 5_556 27
Yb2 Yb3 Yb2 170.363(19) 32 27
Sb2 Yb4 Sb1 167.517(18) 10_454 11_545
Sb2 Yb4 Sb3 89.390(17) 10_454 4_464
Sb1 Yb4 Sb3 88.715(14) 11_545 4_464
Sb2 Yb4 Sb3 88.846(17) 10_454 10_564
Sb1 Yb4 Sb3 98.787(15) 11_545 10_564
Sb3 Yb4 Sb3 150.67(2) 4_464 10_564
Sb2 Yb4 Sb2 83.47(2) 10_454 28_557
Sb1 Yb4 Sb2 87.124(13) 11_545 28_557
Sb3 Yb4 Sb2 122.281(18) 4_464 28_557
Sb3 Yb4 Sb2 86.566(17) 10_564 28_557
Sb2 Yb4 Yb1 55.477(13) 10_454 10_454
Sb1 Yb4 Yb1 136.972(15) 11_545 10_454
Sb3 Yb4 Yb1 99.992(15) 4_464 10_454
Sb3 Yb4 Yb1 55.864(12) 10_564 10_454
Sb2 Yb4 Yb1 120.825(15) 28_557 10_454
Sb2 Yb4 Yb3 121.120(14) 10_454 27_566
Sb1 Yb4 Yb3 58.073(6) 11_545 27_566
Sb3 Yb4 Yb3 145.824(15) 4_464 27_566
Sb3 Yb4 Yb3 53.904(13) 10_564 27_566
Sb2 Yb4 Yb3 54.426(13) 28_557 27_566
Yb1 Yb4 Yb3 109.758(12) 10_454 27_566
Sb2 Yb4 Sb3 102.630(16) 10_454 7_446
Sb1 Yb4 Sb3 89.235(14) 11_545 7_446
Sb3 Yb4 Sb3 80.706(16) 4_464 7_446
Sb3 Yb4 Sb3 71.152(18) 10_564 7_446
Sb2 Yb4 Sb3 156.590(16) 28_557 7_446
Yb1 Yb4 Sb3 51.672(11) 10_454 7_446
Yb3 Yb4 Sb3 104.607(14) 27_566 7_446
Sb2 Yb4 Yb2 64.438(13) 10_454 28_556
Sb1 Yb4 Yb2 104.858(14) 11_545 28_556
Sb3 Yb4 Yb2 53.383(12) 4_464 28_556
Sb3 Yb4 Yb2 147.178(16) 10_564 28_556
Sb2 Yb4 Yb2 72.421(13) 28_557 28_556
Yb1 Yb4 Yb2 114.151(12) 10_454 28_556
Yb3 Yb4 Yb2 123.114(14) 27_566 28_556
Sb3 Yb4 Yb2 130.712(14) 7_446 28_556
Sb2 Yb4 Yb3 130.615(15) 10_454 26_556
Sb1 Yb4 Yb3 55.630(8) 11_545 26_556
Sb3 Yb4 Yb3 51.730(11) 4_464 26_556
Sb3 Yb4 Yb3 110.466(14) 10_564 26_556
Sb2 Yb4 Yb3 140.199(14) 28_557 26_556
Yb1 Yb4 Yb3 97.848(11) 10_454 26_556
Yb3 Yb4 Yb3 106.325(9) 27_566 26_556
Sb3 Yb4 Yb3 48.890(10) 7_446 26_556
Yb2 Yb4 Yb3 101.661(10) 28_556 26_556
Sb2 Yb4 Yb4 141.619(12) 10_454 16_556
Sb1 Yb4 Yb4 50.385(11) 11_545 16_556
Sb3 Yb4 Yb4 106.632(16) 4_464 16_556
Sb3 Yb4 Yb4 60.131(13) 10_564 16_556
Sb2 Yb4 Yb4 113.898(16) 28_557 16_556
Yb1 Yb4 Yb4 87.014(8) 10_454 16_556
Yb3 Yb4 Yb4 59.969(10) 27_566 16_556
Sb3 Yb4 Yb4 48.702(11) 7_446 16_556
Yb2 Yb4 Yb4 151.730(11) 28_556 16_556
Yb3 Yb4 Yb4 54.945(9) 26_556 16_556
Yb4 Sb1 Yb4 79.23(2) 12_453 5_556
Yb4 Sb1 Sb4 140.385(11) 12_453 .
Yb4 Sb1 Sb4 140.385(11) 5_556 .
Yb4 Sb1 Yb1 88.944(10) 12_453 26_556
Yb4 Sb1 Yb1 142.675(14) 5_556 26_556
Sb4 Sb1 Yb1 59.723(13) . 26_556
Yb4 Sb1 Yb1 142.675(14) 12_453 32_554
Yb4 Sb1 Yb1 88.944(10) 5_556 32_554
Sb4 Sb1 Yb1 59.723(13) . 32_554
Yb1 Sb1 Yb1 119.45(3) 26_556 32_554
Yb4 Sb1 Yb2 86.378(10) 12_453 10_454
Yb4 Sb1 Yb2 138.071(14) 5_556 10_454
Sb4 Sb1 Yb2 63.776(13) . 10_454
Yb1 Sb1 Yb2 75.130(13) 26_556 10_454
Yb1 Sb1 Yb2 79.109(13) 32_554 10_454
Yb4 Sb1 Yb2 138.071(14) 12_453 8
Yb4 Sb1 Yb2 86.378(10) 5_556 8
Sb4 Sb1 Yb2 63.776(13) . 8
Yb1 Sb1 Yb2 79.109(13) 26_556 8
Yb1 Sb1 Yb2 75.130(13) 32_554 8
Yb2 Sb1 Yb2 127.55(3) 10_454 8
Yb4 Sb1 Yb3 68.171(13) 12_453 25
Yb4 Sb1 Yb3 72.710(16) 5_556 25
Sb4 Sb1 Yb3 115.737(13) . 25
Yb1 Sb1 Yb3 70.029(11) 26_556 25
Yb1 Sb1 Yb3 141.208(7) 32_554 25
Yb2 Sb1 Yb3 136.576(10) 10_454 25
Yb2 Sb1 Yb3 69.970(8) 8 25
Yb4 Sb1 Yb3 72.710(16) 12_453 27_565
Yb4 Sb1 Yb3 68.171(13) 5_556 27_565
Sb4 Sb1 Yb3 115.737(13) . 27_565
Yb1 Sb1 Yb3 141.209(7) 26_556 27_565
Yb1 Sb1 Yb3 70.029(11) 32_554 27_565
Yb2 Sb1 Yb3 69.970(8) 10_454 27_565
Yb2 Sb1 Yb3 136.576(10) 8 27_565
Yb3 Sb1 Yb3 128.53(3) 25 27_565
Zn1 Sb2 Yb2 72.865(14) . 28_556
Zn1 Sb2 Yb1 138.58(2) . .
Yb2 Sb2 Yb1 144.99(2) 28_556 .
Zn1 Sb2 Yb4 86.371(16) . 10_454
Yb2 Sb2 Yb4 141.24(2) 28_556 10_454
Yb1 Sb2 Yb4 68.996(14) . 10_454
Zn1 Sb2 Yb1 130.04(2) . 6_556
Yb2 Sb2 Yb1 81.750(16) 28_556 6_556
Yb1 Sb2 Yb1 83.216(16) . 6_556
Yb4 Sb2 Yb1 87.693(17) 10_454 6_556
Zn1 Sb2 Yb3 135.33(2) . 2
Yb2 Sb2 Yb3 73.337(14) 28_556 2
Yb1 Sb2 Yb3 71.951(14) . 2
Yb4 Sb2 Yb3 137.52(2) 10_454 2
Yb1 Sb2 Yb3 71.607(14) 6_556 2
Zn1 Sb2 Yb4 81.838(15) . 19_567
Yb2 Sb2 Yb4 84.801(16) 28_556 19_567
Yb1 Sb2 Yb4 85.784(16) . 19_567
Yb4 Sb2 Yb4 124.980(18) 10_454 19_567
Yb1 Sb2 Yb4 138.37(2) 6_556 19_567
Yb3 Sb2 Yb4 66.803(13) 2 19_567
Zn1 Sb2 Yb2 63.420(12) . 19_566
Yb2 Sb2 Yb2 75.700(15) 28_556 19_566
Yb1 Sb2 Yb2 126.936(19) . 19_566
Yb4 Sb2 Yb2 65.709(13) 10_454 19_566
Yb1 Sb2 Yb2 69.008(14) 6_556 19_566
Yb3 Sb2 Yb2 132.492(18) 2 19_566
Yb4 Sb2 Yb2 143.739(18) 19_567 19_566
Yb3 Sb3 Yb2 139.63(2) 20_667 17_666
Yb3 Sb3 Yb1 125.53(2) 20_667 16_556
Yb2 Sb3 Yb1 76.844(15) 17_666 16_556
Yb3 Sb3 Yb4 75.256(14) 20_667 3_655
Yb2 Sb3 Yb4 72.709(15) 17_666 3_655
Yb1 Sb3 Yb4 87.346(16) 16_556 3_655
Yb3 Sb3 Yb1 138.13(2) 20_667 1_665
Yb2 Sb3 Yb1 76.936(15) 17_666 1_665
Yb1 Sb3 Yb1 72.352(16) 16_556 1_665
Yb4 Sb3 Yb1 146.62(2) 3_655 1_665
Yb3 Sb3 Yb4 70.238(14) 20_667 10_564
Yb2 Sb3 Yb4 138.60(2) 17_666 10_564
Yb1 Sb3 Yb4 110.850(19) 16_556 10_564
Yb4 Sb3 Yb4 145.42(2) 3_655 10_564
Yb1 Sb3 Yb4 67.907(14) 1_665 10_564
Yb3 Sb3 Yb2 72.697(14) 20_667 1_666
Yb2 Sb3 Yb2 81.324(16) 17_666 1_666
Yb1 Sb3 Yb2 158.17(2) 16_556 1_666
Yb4 Sb3 Yb2 86.358(16) 3_655 1_666
Yb1 Sb3 Yb2 102.622(18) 1_665 1_666
Yb4 Sb3 Yb2 85.594(16) 10_564 1_666
Yb3 Sb3 Yb4 68.139(13) 20_667 7_556
Yb2 Sb3 Yb4 137.584(19) 17_666 7_556
Yb1 Sb3 Yb4 62.100(13) 16_556 7_556
Yb4 Sb3 Yb4 94.174(16) 3_655 7_556
Yb1 Sb3 Yb4 98.999(16) 1_665 7_556
Yb4 Sb3 Yb4 71.168(15) 10_564 7_556
Yb2 Sb3 Yb4 139.245(19) 1_666 7_556
Yb1 Sb4 Yb1 72.480(13) 23_565 26_556
Yb1 Sb4 Yb1 142.311(13) 23_565 32_554
Yb1 Sb4 Yb1 120.643(13) 26_556 32_554
Yb1 Sb4 Yb1 120.643(13) 23_565 17_556
Yb1 Sb4 Yb1 142.311(13) 26_556 17_556
Yb1 Sb4 Yb1 72.480(13) 32_554 17_556
Yb1 Sb4 Sb1 119.678(6) 23_565 .
Yb1 Sb4 Sb1 60.322(6) 26_556 .
Yb1 Sb4 Sb1 60.322(6) 32_554 .
Yb1 Sb4 Sb1 119.678(6) 17_556 .
Yb1 Sb4 Sb1 60.322(6) 23_565 10_454
Yb1 Sb4 Sb1 119.679(6) 26_556 10_454
Yb1 Sb4 Sb1 119.678(6) 32_554 10_454
Yb1 Sb4 Sb1 60.322(6) 17_556 10_454
Sb1 Sb4 Sb1 180.0 . 10_454
Yb1 Sb4 Yb2 77.406(9) 23_565 .
Yb1 Sb4 Yb2 142.284(9) 26_556 .
Yb1 Sb4 Yb2 73.171(9) 32_554 .
Yb1 Sb4 Yb2 73.531(9) 17_556 .
Sb1 Sb4 Yb2 120.429(6) . .
Sb1 Sb4 Yb2 59.571(6) 10_454 .
Yb1 Sb4 Yb2 73.171(9) 23_565 10_454
Yb1 Sb4 Yb2 73.531(9) 26_556 10_454
Yb1 Sb4 Yb2 77.406(9) 32_554 10_454
Yb1 Sb4 Yb2 142.284(9) 17_556 10_454
Sb1 Sb4 Yb2 59.571(6) . 10_454
Sb1 Sb4 Yb2 120.429(6) 10_454 10_454
Yb2 Sb4 Yb2 76.431(13) . 10_454
Yb1 Sb4 Yb2 142.284(9) 23_565 8
Yb1 Sb4 Yb2 77.406(9) 26_556 8
Yb1 Sb4 Yb2 73.531(9) 32_554 8
Yb1 Sb4 Yb2 73.171(9) 17_556 8
Sb1 Sb4 Yb2 59.571(6) . 8
Sb1 Sb4 Yb2 120.429(6) 10_454 8
Yb2 Sb4 Yb2 138.386(12) . 8
Yb2 Sb4 Yb2 119.143(13) 10_454 8
Yb1 Sb4 Yb2 73.531(9) 23_565 15_444
Yb1 Sb4 Yb2 73.171(9) 26_556 15_444
Yb1 Sb4 Yb2 142.284(9) 32_554 15_444
Yb1 Sb4 Yb2 77.406(9) 17_556 15_444
Sb1 Sb4 Yb2 120.429(6) . 15_444
Sb1 Sb4 Yb2 59.571(6) 10_454 15_444
Yb2 Sb4 Yb2 119.143(13) . 15_444
Yb2 Sb4 Yb2 138.386(12) 10_454 15_444
Yb2 Sb4 Yb2 76.431(13) 8 15_444
Sb2 Zn1 Sb2 105.580(11) . 28_557
Sb2 Zn1 Sb2 105.580(11) . 19_567
Sb2 Zn1 Sb2 117.57(2) 28_557 19_567
Sb2 Zn1 Sb2 117.57(2) . 10_454
Sb2 Zn1 Sb2 105.580(11) 28_557 10_454
Sb2 Zn1 Sb2 105.580(11) 19_567 10_454
Sb2 Zn1 Yb2 72.159(13) . 19_566
Sb2 Zn1 Yb2 156.759(13) 28_557 19_566
Sb2 Zn1 Yb2 84.645(14) 19_567 19_566
Sb2 Zn1 Yb2 58.725(13) 10_454 19_566
Sb2 Zn1 Yb2 156.759(13) . 10_455
Sb2 Zn1 Yb2 58.725(13) 28_557 10_455
Sb2 Zn1 Yb2 72.159(13) 19_567 10_455
Sb2 Zn1 Yb2 84.645(14) 10_454 10_455
Yb2 Zn1 Yb2 129.372(8) 19_566 10_455
Sb2 Zn1 Yb2 84.645(14) . 1_556
Sb2 Zn1 Yb2 72.159(13) 28_557 1_556
Sb2 Zn1 Yb2 58.725(13) 19_567 1_556
Sb2 Zn1 Yb2 156.759(13) 10_454 1_556
Yb2 Zn1 Yb2 129.371(8) 19_566 1_556
Yb2 Zn1 Yb2 74.414(12) 10_455 1_556
Sb2 Zn1 Yb2 58.725(13) . 28_556
Sb2 Zn1 Yb2 84.645(14) 28_557 28_556
Sb2 Zn1 Yb2 156.759(13) 19_567 28_556
Sb2 Zn1 Yb2 72.159(13) 10_454 28_556
Yb2 Zn1 Yb2 74.414(13) 19_566 28_556
Yb2 Zn1 Yb2 129.371(8) 10_455 28_556
Yb2 Zn1 Yb2 129.371(8) 1_556 28_556

loop_
_geom_bond_atom_site_label_1
_geom_bond_atom_site_label_2
_geom_bond_distance
_geom_bond_site_symmetry_2
Yb1 Sb2 3.1532(7) .
Yb1 Sb3 3.1715(7) 16_556
Yb1 Sb4 3.1768(4) 17_556
Yb1 Sb2 3.1803(7) 6_556
Yb1 Sb3 3.1917(6) 1_445
Yb1 Sb1 3.1960(5) 26_546
Yb1 Yb4 3.5729(5) 10_454
Yb1 Yb3 3.7475(6) 2
Yb1 Yb1 3.7560(7) 16_446
Yb1 Yb2 3.9364(5) 24_556
Yb1 Yb2 3.9529(5) 17_556
Yb1 Yb2 4.1289(5) 31_556
Yb2 Sb2 3.1288(7) 19_566
Yb2 Sb3 3.1626(7) 17_666
Yb2 Sb3 3.2712(7) 1_444
Yb2 Sb1 3.2868(5) 10_454
Yb2 Sb4 3.4195(4) .
Yb2 Mn1 3.4983(4) 1_554
Yb2 Zn1 3.4983(4) 1_554
Yb2 Sb2 3.7236(7) 28_556
Yb2 Yb4 3.7622(5) 19_566
Yb2 Yb3 3.7954(4) 20_556
Yb2 Yb1 3.9364(5) 32_554
Yb2 Yb1 3.9529(6) 17_556
Yb3 Sb3 3.1294(7) 27_466
Yb3 Sb3 3.1294(7) 32_444
Yb3 Sb2 3.2253(7) 5_556
Yb3 Sb2 3.2253(7) 2_554
Yb3 Sb1 3.3324(4) 25
Yb3 Sb1 3.3324(4) 20_656
Yb3 Yb4 3.6448(4) 23_665
Yb3 Yb4 3.6448(4) 20_657
Yb3 Yb1 3.7475(5) 2_554
Yb3 Yb1 3.7475(5) 5_556
Yb3 Yb2 3.7954(4) 32
Yb3 Yb2 3.7954(4) 27
Yb4 Sb2 3.1552(7) 10_454
Yb4 Sb1 3.1666(7) 11_545
Yb4 Sb3 3.1840(7) 4_464
Yb4 Sb3 3.2054(7) 10_564
Yb4 Sb2 3.3908(7) 28_557
Yb4 Yb1 3.5729(5) 10_454
Yb4 Yb3 3.6448(4) 27_566
Yb4 Sb3 3.6998(7) 7_446
Yb4 Yb2 3.7622(5) 28_556
Yb4 Yb3 3.8548(5) 26_556
Yb4 Yb4 4.0382(7) 16_556
Sb1 Yb4 3.1666(7) 12_453
Sb1 Yb4 3.1666(7) 5_556
Sb1 Sb4 3.1842(7) .
Sb1 Yb1 3.1959(5) 26_556
Sb1 Yb1 3.1960(5) 32_554
Sb1 Yb2 3.2868(5) 10_454
Sb1 Yb2 3.2868(5) 8
Sb1 Yb3 3.3324(4) 25
Sb1 Yb3 3.3324(4) 27_565
Sb2 Zn1 2.7379(5) .
Sb2 Yb2 3.1288(7) 28_556
Sb2 Yb4 3.1552(7) 10_454
Sb2 Yb1 3.1803(7) 6_556
Sb2 Yb3 3.2253(7) 2
Sb2 Yb4 3.3908(7) 19_567
Sb2 Yb2 3.7236(7) 19_566
Sb3 Yb3 3.1294(7) 20_667
Sb3 Yb2 3.1626(7) 17_666
Sb3 Yb1 3.1715(7) 16_556
Sb3 Yb4 3.1840(7) 3_655
Sb3 Yb1 3.1917(6) 1_665
Sb3 Yb4 3.2054(7) 10_564
Sb3 Yb2 3.2712(7) 1_666
Sb3 Yb4 3.6998(7) 7_556
Sb4 Yb1 3.1767(4) 23_565
Sb4 Yb1 3.1767(4) 26_556
Sb4 Yb1 3.1768(4) 32_554
Sb4 Yb1 3.1768(4) 17_556
Sb4 Sb1 3.1842(7) 10_454
Sb4 Yb2 3.4195(4) 10_454
Sb4 Yb2 3.4195(4) 8
Sb4 Yb2 3.4195(4) 15_444
Zn1 Sb2 2.7379(5) 28_557
Zn1 Sb2 2.7379(5) 19_567
Zn1 Sb2 2.7379(5) 10_454
Zn1 Yb2 3.4983(4) 19_566
Zn1 Yb2 3.4983(4) 10_455
Zn1 Yb2 3.4983(4) 1_556
Zn1 Yb2 3.4983(4) 28_556
